data_4102627
loop_
_publ_author_name
'S\/oren Lindbaek Broman'
'Michael \%Axman Petersen'
'Christian G. Tortzen'
'Anders Kadziola'
'Kristine Kils\%a'
'Mogens Br\/ondsted Nielsen'

_publ_section_title
;
 Arylethynyl Derivatives of the Dihydroazulene/Vinylheptafulvene
 Photo/Thermoswitch: Tuning the Switching Event
;
_journal_name_full 'Journal of the American Chemical Society'
_journal_page_first 9165
_journal_page_last 9174
_journal_paper_doi 10.1021/ja103235g
_journal_volume 132
_journal_year 2010
_chemical_formula_sum 'C38 H58 N2 O Si2'
_chemical_formula_weight 615.04
_chemical_name_systematic
; 
 ? 
;
_space_group_IT_number 2
_symmetry_cell_setting triclinic
_symmetry_space_group_name_Hall '-P 1'
_symmetry_space_group_name_H-M 'P -1'
_atom_sites_solution_hydrogens difmap
_atom_sites_solution_primary direct
_atom_sites_solution_secondary difmap
_audit_creation_method SHELXL-97/maXus
_cell_angle_alpha 95.927(7)
_cell_angle_beta 103.375(7)
_cell_angle_gamma 96.072(8)
_cell_formula_units_Z 1
_cell_length_a 7.7850(5)
_cell_length_b 10.9780(12)
_cell_length_c 11.4030(11)
_cell_measurement_reflns_used 9565
_cell_measurement_temperature 122(2)
_cell_measurement_theta_max 29.02
_cell_measurement_theta_min 1.85
_cell_volume 934.54(15)
_computing_cell_refinement 'COLLECT (Nonius, 1999)'
_computing_data_collection 'Collect (Nonius BV, 1997-2000)'
_computing_data_reduction 'EvalCCD (Duisenberg, 2003)'
_computing_molecular_graphics 'ORTEP-II (Johnson, 1976)'
_computing_structure_refinement 'SHELXL-97 (Sheldrick, 1997)'
_computing_structure_solution 'SHELXS-97 (Sheldrick, 1990)'
_diffrn_ambient_temperature 122(2)
_diffrn_detector_area_resol_mean 9
_diffrn_measured_fraction_theta_full 0.999
_diffrn_measured_fraction_theta_max 0.999
_diffrn_measurement_device_type KappaCCD
_diffrn_measurement_method CCD
_diffrn_radiation_monochromator graphite
_diffrn_radiation_source 'fine-focus sealed tube'
_diffrn_radiation_type MoK\a
_diffrn_radiation_wavelength 0.71073
_diffrn_reflns_av_R_equivalents 0.0499
_diffrn_reflns_av_sigmaI/netI 0.0355
_diffrn_reflns_limit_h_max 10
_diffrn_reflns_limit_h_min -10
_diffrn_reflns_limit_k_max 14
_diffrn_reflns_limit_k_min -14
_diffrn_reflns_limit_l_max 15
_diffrn_reflns_limit_l_min -15
_diffrn_reflns_number 25406
_diffrn_reflns_theta_full 29.02
_diffrn_reflns_theta_max 29.02
_diffrn_reflns_theta_min 1.85
_exptl_absorpt_coefficient_mu 0.125
_exptl_absorpt_correction_type none
_exptl_crystal_density_diffrn 1.093
_exptl_crystal_density_method 'not measured'
_exptl_crystal_F_000 336
_exptl_crystal_size_max 0.4
_exptl_crystal_size_mid 0.18
_exptl_crystal_size_min 0.12
_refine_diff_density_max 0.817
_refine_diff_density_min -0.815
_refine_diff_density_rms 0.068
_refine_ls_extinction_method none
_refine_ls_goodness_of_fit_ref 1.078
_refine_ls_hydrogen_treatment mixed
_refine_ls_matrix_type full
_refine_ls_number_parameters 218
_refine_ls_number_reflns 4983
_refine_ls_number_restraints 284
_refine_ls_restrained_S_all 1.069
_refine_ls_R_factor_all 0.1312
_refine_ls_R_factor_gt 0.0942
_refine_ls_shift/su_max 0.099
_refine_ls_shift/su_mean 0.007
_refine_ls_structure_factor_coef Fsqd
_refine_ls_weighting_details 'calc w=1/[\s^2^(Fo^2^)+(0.0397P)^2^+2.0234P] where P=(Fo^2^+2Fc^2^)/3'
_refine_ls_weighting_scheme calc
_refine_ls_wR_factor_gt 0.1911
_refine_ls_wR_factor_ref 0.2159
_reflns_number_gt 3591
_reflns_number_total 4983
_reflns_threshold_expression >2sigma(I)
_cod_data_source_file ja103235g_si_002.cif
_cod_data_source_block shelxl
_cod_database_code 4102627

loop_
_symmetry_equiv_pos_as_xyz
'x, y, z'
'-x, -y, -z'

loop_
_atom_site_label
_atom_site_type_symbol
_atom_site_fract_x
_atom_site_fract_y
_atom_site_fract_z
_atom_site_U_iso_or_equiv
_atom_site_adp_type
_atom_site_occupancy
_atom_site_symmetry_multiplicity
_atom_site_calc_flag
_atom_site_refinement_flags
_atom_site_disorder_assembly
_atom_site_disorder_group
Si1 Si 0.31044(12) 0.73148(8) 0.85545(9) 0.0463(3) Uani 1 1 d DU . .
O2 O 0.2454(6) -0.0592(4) 0.4658(4) 0.0434(11) Uani 0.50 1 d PU . .
N3 N 0.4261(6) 0.0131(3) 0.5045(3) 0.0652(11) Uani 1 1 d U . .
C4 C 0.4195(6) 0.1376(3) 0.5602(3) 0.0540(10) Uani 1 1 d U . .
C5 C 0.2695(6) 0.1504(3) 0.6023(3) 0.0530(9) Uani 1 1 d U . .
H5 H 0.1825 0.0807 0.5951 0.064 Uiso 1 1 calc R . .
C6 C 0.2449(5) 0.2648(3) 0.6553(3) 0.0455(8) Uani 1 1 d U . .
C7 C 0.3749(4) 0.3671(3) 0.6638(3) 0.0391(7) Uani 1 1 d U B .
C8 C 0.5250(5) 0.3548(3) 0.6182(3) 0.0404(7) Uani 1 1 d U . .
C9 C 0.5466(5) 0.2382(3) 0.5665(3) 0.0466(8) Uani 1 1 d U . .
H9 H 0.6483 0.2278 0.5357 0.056 Uiso 1 1 calc R . .
C10 C 0.0812(6) 0.2785(4) 0.7015(4) 0.0662(11) Uani 1 1 d U . .
H10A H 0.0069 0.1981 0.6883 0.079 Uiso 1 1 calc R . .
H10B H 0.0134 0.3373 0.6577 0.079 Uiso 1 1 calc R . .
H10C H 0.1164 0.3091 0.7886 0.079 Uiso 1 1 calc R . .
C11 C 0.6632(5) 0.4646(3) 0.6266(3) 0.0539(9) Uani 1 1 d U . .
H11A H 0.7462 0.4772 0.7071 0.065 Uiso 1 1 calc R . .
H11B H 0.6043 0.5385 0.6140 0.065 Uiso 1 1 calc R . .
H11C H 0.7288 0.4495 0.5640 0.065 Uiso 1 1 calc R . .
C12 C 0.3530(4) 0.4862(3) 0.7205(3) 0.0443(8) Uani 1 1 d U . .
C13 C 0.3332(5) 0.5843(3) 0.7701(3) 0.0480(9) Uani 1 1 d DU B .
C14 C 0.5760(5) 0.8632(4) 0.7677(3) 0.0536(9) Uani 1 1 d DU . .
H14A H 0.4776 0.8995 0.7199 0.064 Uiso 1 1 calc R B .
H14B H 0.5938 0.7876 0.7207 0.064 Uiso 1 1 calc R . .
H14C H 0.6852 0.9224 0.7868 0.064 Uiso 1 1 calc R . .
C15 C 0.5316(4) 0.8319(3) 0.8858(3) 0.0385(7) Uani 1 1 d DU B .
H15 H 0.5222 0.9113 0.9340 0.046 Uiso 1 1 calc R . .
C16 C 0.6828(4) 0.7729(4) 0.9620(3) 0.0512(9) Uani 1 1 d DU . .
H16A H 0.6469 0.7457 1.0330 0.061 Uiso 1 1 calc R B .
H16B H 0.7902 0.8338 0.9891 0.061 Uiso 1 1 calc R . .
H16C H 0.7078 0.7016 0.9125 0.061 Uiso 1 1 calc R . .
C17 C 0.2738(6) 0.8073(4) 1.0951(4) 0.0679(12) Uani 1 1 d DU . .
H17A H 0.4024 0.8327 1.1254 0.082 Uiso 1 1 calc R A 1
H17B H 0.2241 0.7811 1.1615 0.082 Uiso 1 1 calc R A 1
H17C H 0.2168 0.8769 1.0643 0.082 Uiso 1 1 calc R A 1
C18' C 0.241(3) 0.7031(18) 0.9958(18) 0.078(6) Uani 0.538(9) 1 d PDU B 1
18' H 0.1079 0.6831 0.9694 0.093 Uiso 0.538(9) 1 calc PR B 1
C19' C 0.3010(11) 0.5920(6) 1.0343(6) 0.053(2) Uani 0.538(9) 1 d PDU B 1
19'A H 0.4287 0.6081 1.0734 0.064 Uiso 0.538(9) 1 calc PR B 1
19'B H 0.2798 0.5285 0.9637 0.064 Uiso 0.538(9) 1 calc PR B 1
19'C H 0.2359 0.5632 1.0924 0.064 Uiso 0.538(9) 1 calc PR B 1
C18" C 0.263(4) 0.684(2) 1.004(2) 0.092(7) Uani 0.462(9) 1 d PDU B 2
18" H 0.3741 0.6499 1.0411 0.110 Uiso 0.462(9) 1 calc PR B 2
C19" C 0.1175(12) 0.5829(7) 1.0110(7) 0.050(2) Uani 0.462(9) 1 d PDU B 2
19"A H 0.0006 0.6091 0.9808 0.061 Uiso 0.462(9) 1 calc PR B 2
19"B H 0.1314 0.5678 1.0957 0.061 Uiso 0.462(9) 1 calc PR B 2
19"C H 0.1269 0.5068 0.9612 0.061 Uiso 0.462(9) 1 calc PR B 2
C20 C 0.1120(5) 0.9320(3) 0.8080(5) 0.0643(12) Uani 1 1 d DU . .
H20A H 0.2291 0.9819 0.8241 0.077 Uiso 1 1 calc R B .
H20B H 0.0723 0.9325 0.8835 0.077 Uiso 1 1 calc R . .
H20C H 0.0261 0.9668 0.7477 0.077 Uiso 1 1 calc R . .
C21 C 0.1251(6) 0.8004(4) 0.7593(7) 0.121(3) Uani 1 1 d DU B .
H21 H 0.2008 0.8280 0.7046 0.146 Uiso 1 1 calc R . .
C22 C 0.0066(11) 0.7359(6) 0.6703(5) 0.173(5) Uani 1 1 d DU . .
H22A H 0.0652 0.6983 0.6110 0.207 Uiso 1 1 calc R B .
H22B H -0.0758 0.7896 0.6311 0.207 Uiso 1 1 calc R . .
H22C H -0.0597 0.6708 0.7013 0.207 Uiso 1 1 calc R . .

loop_
_atom_site_aniso_label
_atom_site_aniso_U_11
_atom_site_aniso_U_22
_atom_site_aniso_U_33
_atom_site_aniso_U_23
_atom_site_aniso_U_13
_atom_site_aniso_U_12
Si1 0.0343(4) 0.0374(5) 0.0588(6) -0.0227(4) 0.0036(4) 0.0130(3)
O2 0.042(2) 0.0248(19) 0.059(3) -0.0094(18) 0.009(2) 0.0041(17)
N3 0.135(4) 0.0375(15) 0.0352(15) 0.0084(12) 0.0347(19) 0.0306(18)
C4 0.114(3) 0.0274(15) 0.0242(14) 0.0062(11) 0.0156(17) 0.0239(18)
C5 0.095(3) 0.0358(16) 0.0235(14) 0.0023(12) 0.0081(16) 0.0057(17)
C6 0.065(2) 0.0423(17) 0.0254(14) 0.0021(12) -0.0001(14) 0.0165(15)
C7 0.0553(18) 0.0330(14) 0.0252(13) -0.0029(11) -0.0026(12) 0.0232(13)
C8 0.0602(19) 0.0356(15) 0.0252(14) 0.0038(11) 0.0021(13) 0.0238(14)
C9 0.075(2) 0.0445(18) 0.0290(15) 0.0081(13) 0.0156(15) 0.0349(17)
C10 0.061(2) 0.084(3) 0.052(2) 0.012(2) 0.0071(19) 0.016(2)
C11 0.061(2) 0.053(2) 0.0436(19) 0.0041(16) 0.0016(16) 0.0160(17)
C12 0.0531(19) 0.0419(17) 0.0322(15) -0.0070(12) -0.0048(13) 0.0259(14)
C13 0.0512(19) 0.0435(17) 0.0417(17) -0.0118(14) -0.0047(14) 0.0248(15)
C14 0.058(2) 0.063(2) 0.0422(18) -0.0012(16) 0.0161(16) 0.0208(18)
C15 0.0364(15) 0.0412(16) 0.0352(15) -0.0088(12) 0.0059(12) 0.0132(12)
C16 0.0376(17) 0.065(2) 0.0467(19) 0.0004(16) 0.0012(14) 0.0134(15)
C17 0.072(3) 0.064(2) 0.063(3) -0.025(2) 0.019(2) 0.011(2)
C18' 0.100(12) 0.042(6) 0.106(10) -0.024(6) 0.085(9) -0.024(6)
C19' 0.094(6) 0.037(4) 0.033(3) 0.011(3) 0.019(3) 0.015(3)
C18" 0.081(11) 0.063(11) 0.126(14) -0.069(10) 0.065(10) -0.022(8)
C19" 0.069(6) 0.045(4) 0.042(4) 0.012(3) 0.019(4) 0.011(4)
C20 0.062(2) 0.0309(17) 0.113(4) 0.0064(19) 0.044(2) 0.0165(16)
C21 0.056(3) 0.046(2) 0.209(6) -0.051(3) -0.056(3) 0.033(2)
C22 0.246(9) 0.123(5) 0.088(4) -0.056(4) -0.101(5) 0.139(6)

loop_
_atom_type_symbol
_atom_type_description
_atom_type_scat_dispersion_real
_atom_type_scat_dispersion_imag
_atom_type_scat_source
C C 0.0033 0.0016 'International Tables Vol C Tables 4.2.6.8 and 6.1.1.4'
H H 0.0000 0.0000 'International Tables Vol C Tables 4.2.6.8 and 6.1.1.4'
N N 0.0061 0.0033 'International Tables Vol C Tables 4.2.6.8 and 6.1.1.4'
Si Si 0.0817 0.0704 'International Tables Vol C Tables 4.2.6.8 and 6.1.1.4'
O O 0.0106 0.0060 'International Tables Vol C Tables 4.2.6.8 and 6.1.1.4'

loop_
_geom_angle_atom_site_label_1
_geom_angle_atom_site_label_2
_geom_angle_atom_site_label_3
_geom_angle
_geom_angle_site_symmetry_1
C13 Si1 C18' 110.4(6) .
C13 Si1 C21 107.81(18) .
C18' Si1 C21 106.3(9) .
C13 Si1 C15 106.68(15) .
C18' Si1 C15 113.2(7) .
C21 Si1 C15 112.4(2) .
C13 Si1 C18" 103.7(8) .
C18' Si1 C18" 8.7(17) .
C21 Si1 C18" 114.3(11) .
C15 Si1 C18" 111.2(8) .
N3 N3 C4 117.1(5) 2_656
N3 N3 O2 131.9(4) 2_656
C4 N3 O2 111.0(3) .
C5 C4 C9 121.3(3) .
C5 C4 N3 114.4(4) .
C9 C4 N3 124.3(4) .
C4 C5 C6 120.2(4) .
C4 C5 H5 119.9 .
C6 C5 H5 119.9 .
C5 C6 C7 118.8(3) .
C5 C6 C10 120.1(4) .
C7 C6 C10 121.1(3) .
C8 C7 C6 121.0(3) .
C8 C7 C12 119.5(3) .
C6 C7 C12 119.5(3) .
C9 C8 C7 118.7(3) .
C9 C8 C11 120.4(3) .
C7 C8 C11 120.9(3) .
C4 C9 C8 119.9(3) .
C4 C9 H9 120.0 .
C8 C9 H9 120.0 .
C6 C10 H10A 109.5 .
C6 C10 H10B 109.5 .
H10A C10 H10B 109.5 .
C6 C10 H10C 109.5 .
H10A C10 H10C 109.5 .
H10B C10 H10C 109.5 .
C8 C11 H11A 109.5 .
C8 C11 H11B 109.5 .
H11A C11 H11B 109.5 .
C8 C11 H11C 109.5 .
H11A C11 H11C 109.5 .
H11B C11 H11C 109.5 .
C13 C12 C7 178.4(4) .
C12 C13 Si1 176.3(3) .
C15 C14 H14A 109.5 .
C15 C14 H14B 109.5 .
H14A C14 H14B 109.5 .
C15 C14 H14C 109.5 .
H14A C14 H14C 109.5 .
H14B C14 H14C 109.5 .
C14 C15 C16 110.6(3) .
C14 C15 Si1 111.5(2) .
C16 C15 Si1 111.9(2) .
C14 C15 H15 107.5 .
C16 C15 H15 107.5 .
Si1 C15 H15 107.5 .
C15 C16 H16A 109.5 .
C15 C16 H16B 109.5 .
H16A C16 H16B 109.5 .
C15 C16 H16C 109.5 .
H16A C16 H16C 109.5 .
H16B C16 H16C 109.5 .
C18' C17 C18" 10(2) .
C18' C17 H17A 109.6 .
C18" C17 H17A 103.0 .
C18' C17 H17B 109.5 .
C18" C17 H17B 105.8 .
H17A C17 H17B 109.5 .
C18' C17 H17C 109.4 .
C18" C17 H17C 119.2 .
H17A C17 H17C 109.5 .
H17B C17 H17C 109.5 .
C19' C18' C17 113.9(15) .
C19' C18' Si1 109.2(12) .
C17 C18' Si1 117.9(10) .
C19' C18' 18' 104.8 .
C17 C18' 18' 104.8 .
Si1 C18' 18' 104.8 .
C18' C19' 19'A 109.5 .
C18' C19' 19'B 109.4 .
19'A C19' 19'B 109.5 .
C18' C19' 19'C 109.4 .
19'A C19' 19'C 109.5 .
19'B C19' 19'C 109.5 .
C19" C18" C17 113.2(15) .
C19" C18" Si1 125.0(14) .
C17 C18" Si1 108.0(13) .
C19" C18" 18" 102.5 .
C17 C18" 18" 102.4 .
Si1 C18" 18" 102.4 .
C18" C19" 19"A 109.6 .
C18" C19" 19"B 109.4 .
19"A C19" 19"B 109.5 .
C18" C19" 19"C 109.4 .
19"A C19" 19"C 109.5 .
19"B C19" 19"C 109.5 .
C21 C20 H20A 109.5 .
C21 C20 H20B 109.5 .
H20A C20 H20B 109.5 .
C21 C20 H20C 109.5 .
H20A C20 H20C 109.5 .
H20B C20 H20C 109.5 .
C22 C21 C20 123.3(4) .
C22 C21 Si1 122.5(3) .
C20 C21 Si1 113.6(3) .
C22 C21 H21 92.7 .
C20 C21 H21 92.7 .
Si1 C21 H21 92.7 .
C21 C22 H22A 109.5 .
C21 C22 H22B 109.5 .
H22A C22 H22B 109.5 .
C21 C22 H22C 109.5 .
H22A C22 H22C 109.5 .
H22B C22 H22C 109.5 .

loop_
_geom_bond_atom_site_label_1
_geom_bond_atom_site_label_2
_geom_bond_distance
_geom_bond_site_symmetry_2
Si1 C13 1.846(3) .
Si1 C18' 1.851(14) .
Si1 C21 1.878(4) .
Si1 C15 1.883(3) .
Si1 C18" 1.92(2) .
O2 N3 1.486(6) .
N3 N3 1.238(7) 2_656
N3 C4 1.458(4) .
C4 C5 1.377(6) .
C4 C9 1.387(5) .
C5 C6 1.389(4) .
C5 H5 0.9500 .
C6 C7 1.409(5) .
C6 C10 1.503(5) .
C7 C8 1.398(5) .
C7 C12 1.443(4) .
C8 C9 1.397(4) .
C8 C11 1.508(5) .
C9 H9 0.9500 .
C10 H10A 0.9800 .
C10 H10B 0.9800 .
C10 H10C 0.9800 .
C11 H11A 0.9800 .
C11 H11B 0.9800 .
C11 H11C 0.9800 .
C12 C13 1.204(4) .
C14 C15 1.528(5) .
C14 H14A 0.9800 .
C14 H14B 0.9800 .
C14 H14C 0.9800 .
C15 C16 1.538(4) .
C15 H15 1.0000 .
C16 H16A 0.9800 .
C16 H16B 0.9800 .
C16 H16C 0.9800 .
C17 C18' 1.481(19) .
C17 C18" 1.60(2) .
C17 H17A 0.9800 .
C17 H17B 0.9800 .
C17 H17C 0.9800 .
C18' C19' 1.43(2) .
C18' 18' 1.0000 .
C19' 19'A 0.9800 .
C19' 19'B 0.9800 .
C19' 19'C 0.9800 .
C18" C19" 1.52(2) .
C18" 18" 1.0000 .
C19" 19"A 0.9800 .
C19" 19"B 0.9800 .
C19" 19"C 0.9800 .
C20 C21 1.516(5) .
C20 H20A 0.9800 .
C20 H20B 0.9800 .
C20 H20C 0.9800 .
C21 C22 1.290(6) .
C21 H21 1.0000 .
C22 H22A 0.9800 .
C22 H22B 0.9800 .
C22 H22C 0.9800 .

loop_
_geom_torsion_atom_site_label_1
_geom_torsion_atom_site_label_2
_geom_torsion_atom_site_label_3
_geom_torsion_atom_site_label_4
_geom_torsion
_geom_torsion_site_symmetry_1
N3 N3 C4 C5 -160.6(4) 2_656
O2 N3 C4 C5 20.6(4) .
N3 N3 C4 C9 22.4(6) 2_656
O2 N3 C4 C9 -156.4(3) .
C9 C4 C5 C6 -1.7(5) .
N3 C4 C5 C6 -178.7(3) .
C4 C5 C6 C7 0.7(5) .
C4 C5 C6 C10 -179.9(3) .
C5 C6 C7 C8 1.0(4) .
C10 C6 C7 C8 -178.5(3) .
C5 C6 C7 C12 -178.9(3) .
C10 C6 C7 C12 1.6(4) .
C6 C7 C8 C9 -1.6(4) .
C12 C7 C8 C9 178.3(3) .
C6 C7 C8 C11 179.5(3) .
C12 C7 C8 C11 -0.6(4) .
C5 C4 C9 C8 1.1(5) .
N3 C4 C9 C8 177.8(3) .
C7 C8 C9 C4 0.6(4) .
C11 C8 C9 C4 179.5(3) .
C8 C7 C12 C13 -138(12) .
C6 C7 C12 C13 42(12) .
C7 C12 C13 Si1 46(16) .
C18' Si1 C13 C12 -44(6) .
C21 Si1 C13 C12 -160(6) .
C15 Si1 C13 C12 80(6) .
C18" Si1 C13 C12 -38(6) .
C13 Si1 C15 C14 63.8(3) .
C18' Si1 C15 C14 -174.6(8) .
C21 Si1 C15 C14 -54.2(3) .
C18" Si1 C15 C14 176.3(10) .
C13 Si1 C15 C16 -60.7(3) .
C18' Si1 C15 C16 60.9(9) .
C21 Si1 C15 C16 -178.7(3) .
C18" Si1 C15 C16 51.8(10) .
C18" C17 C18' C19' 17(7) .
C18" C17 C18' Si1 -113(9) .
C13 Si1 C18' C19' 27.4(16) .
C21 Si1 C18' C19' 144.0(12) .
C15 Si1 C18' C19' -92.1(12) .
C18" Si1 C18' C19' -14(7) .
C13 Si1 C18' C17 159.6(14) .
C21 Si1 C18' C17 -83.8(17) .
C15 Si1 C18' C17 40(2) .
C18" Si1 C18' C17 118(10) .
C18' C17 C18" C19" -88(8) .
C18' C17 C18" Si1 55(7) .
C13 Si1 C18" C19" -52(2) .
C18' Si1 C18" C19" 88(9) .
C21 Si1 C18" C19" 65(2) .
C15 Si1 C18" C19" -166.6(19) .
C13 Si1 C18" C17 170.4(13) .
C18' Si1 C18" C17 -49(8) .
C21 Si1 C18" C17 -72.5(16) .
C15 Si1 C18" C17 56.1(18) .
C13 Si1 C21 C22 19.0(9) .
C18' Si1 C21 C22 -99.4(10) .
C15 Si1 C21 C22 136.3(8) .
C18" Si1 C21 C22 -95.8(11) .
C13 Si1 C21 C20 -169.9(4) .
C18' Si1 C21 C20 71.7(8) .
C15 Si1 C21 C20 -52.6(6) .
C18" Si1 C21 C20 75.3(9) .
